data_8107480
loop_
_publ_author_name
'Koldemir, Aylin'
'Klenner, Steffen'
'P\"ottgen, Rainer'

_publ_section_title
;
 Crystal structure of europium dichromium icosaaluminum, EuCr2Al20
;
_journal_issue 3
_journal_name_full 'Zeitschrift f\"ur Kristallographie - New Crystal Structures'
_journal_page_first 507
_journal_page_last 509
_journal_paper_doi 10.1515/ncrs-2023-0054
_journal_volume 238
_journal_year 2023
_chemical_absolute_configuration .
_chemical_formula_sum 'Al20 Cr2 Eu0.938'
_chemical_formula_weight 786.2
_space_group_IT_number 227
_space_group_name_Hall '-F 4vw 2vw 3'
_space_group_name_H-M_alt 'F d -3 m :2'
_symmetry_cell_setting cubic
_symmetry_Int_Tables_number 227
_symmetry_space_group_name_Hall '-F 4vw 2vw 3'
_symmetry_space_group_name_H-M 'F d -3 m :2'
_cell_angle_alpha 90
_cell_angle_beta 90
_cell_angle_gamma 90
_cell_formula_units_Z 8
_cell_length_a 14.5245(7)
_cell_length_b 14.5245(7)
_cell_length_c 14.5245(7)
_cell_measurement_temperature 293
_cell_volume 3064.1(3)
_diffrn_ambient_temperature 293
_diffrn_measured_fraction_theta_full 0.99
_diffrn_measured_fraction_theta_max 0.99
_diffrn_measurement_device 'four-circle diffractometer'
_diffrn_measurement_device_type 'IPDS Stoe'
_diffrn_measurement_method '??integration method??'
_diffrn_radiation_monochromator graphite
_diffrn_radiation_probe x-ray
_diffrn_radiation_source 'X-ray tube'
_diffrn_radiation_type 'Mo K\a'
_diffrn_radiation_wavelength 0.71073
_diffrn_reflns_av_R_equivalents 0.1188
_diffrn_reflns_av_unetI/netI 0.0198
_diffrn_reflns_limit_h_max 22
_diffrn_reflns_limit_h_min -22
_diffrn_reflns_limit_k_max 22
_diffrn_reflns_limit_k_min -21
_diffrn_reflns_limit_l_max 22
_diffrn_reflns_limit_l_min -22
_diffrn_reflns_number 16086
_diffrn_reflns_theta_full 33.43
_diffrn_reflns_theta_max 33.43
_diffrn_reflns_theta_min 2.43
_exptl_absorpt_coefficient_mu 6.314
_exptl_crystal_density_diffrn 3.4084
_exptl_crystal_F_000 2937
_refine_diff_density_max 1.56
_refine_diff_density_min -1.16
_refine_ls_extinction_coef 630(160)
_refine_ls_extinction_method 'B-C type 1 Lorentzian isotropic (Becker & Coppens, 1974)'
_refine_ls_goodness_of_fit_gt 1.09
_refine_ls_goodness_of_fit_ref 1.13
_refine_ls_number_constraints 0
_refine_ls_number_parameters 18
_refine_ls_number_reflns 325
_refine_ls_number_restraints 0
_refine_ls_R_factor_all 0.0340
_refine_ls_R_factor_gt 0.0172
_refine_ls_shift/su_max 0.0002
_refine_ls_shift/su_mean 0.0001
_refine_ls_structure_factor_coef Fsqd
_refine_ls_weighting_details w=1/(\s^2^(I)+0.0004I^2^)
_refine_ls_weighting_scheme sigma
_refine_ls_wR_factor_gt 0.0351
_refine_ls_wR_factor_ref 0.0402
_reflns_number_gt 267
_reflns_number_total 325
_reflns_threshold_expression I>3\s(I)
_cod_data_source_file suppl_j_ncrs-2023-0054_suppl.cif
_cod_data_source_block I
_cod_depositor_comments
;
The following automatic conversions were performed:

data item '_diffrn_radiation_probe' value 'X-ray' was changed to
'x-ray' in accordance with the built-in table derived from the CIF
Core dictionary named 'cif_core.dic' version 2.4.5 last updated on
2014-11-21.

Automatic conversion script
Id: cif_fix_values 8738 2021-04-28 16:35:53Z antanas 
;
_cod_original_sg_symbol_Hall '-F 4abvw;2abvw;3'
_cod_original_sg_symbol_H-M 'F d -3 m'
_cod_database_code 8107480

loop_
_space_group_symop_id
_space_group_symop_operation_xyz
1 x,y,z
2 -x+1/4,-y+1/4,z
3 -x+1/4,y,-z+1/4
4 x,-y+1/4,-z+1/4
5 z,x,y
6 z,-x+1/4,-y+1/4
7 -z+1/4,-x+1/4,y
8 -z+1/4,x,-y+1/4
9 y,z,x
10 -y+1/4,z,-x+1/4
11 y,-z+1/4,-x+1/4
12 -y+1/4,-z+1/4,x
13 y+1/4,x+1/4,-z
14 -y,-x,-z
15 y+1/4,-x,z+1/4
16 -y,x+1/4,z+1/4
17 x+1/4,z+1/4,-y
18 -x,z+1/4,y+1/4
19 -x,-z,-y
20 x+1/4,-z,y+1/4
21 z+1/4,y+1/4,-x
22 z+1/4,-y,x+1/4
23 -z,y+1/4,x+1/4
24 -z,-y,-x
25 -x,-y,-z
26 x+1/4,y+1/4,-z
27 x+1/4,-y,z+1/4
28 -x,y+1/4,z+1/4
29 -z,-x,-y
30 -z,x+1/4,y+1/4
31 z+1/4,x+1/4,-y
32 z+1/4,-x,y+1/4
33 -y,-z,-x
34 y+1/4,-z,x+1/4
35 -y,z+1/4,x+1/4
36 y+1/4,z+1/4,-x
37 -y+1/4,-x+1/4,z
38 y,x,z
39 -y+1/4,x,-z+1/4
40 y,-x+1/4,-z+1/4
41 -x+1/4,-z+1/4,y
42 x,-z+1/4,-y+1/4
43 x,z,y
44 -x+1/4,z,-y+1/4
45 -z+1/4,-y+1/4,x
46 -z+1/4,y,-x+1/4
47 z,-y+1/4,-x+1/4
48 z,y,x
49 x,y+1/2,z+1/2
50 -x+1/4,-y+3/4,z+1/2
51 -x+1/4,y+1/2,-z+3/4
52 x,-y+3/4,-z+3/4
53 z,x+1/2,y+1/2
54 z,-x+3/4,-y+3/4
55 -z+1/4,-x+3/4,y+1/2
56 -z+1/4,x+1/2,-y+3/4
57 y,z+1/2,x+1/2
58 -y+1/4,z+1/2,-x+3/4
59 y,-z+3/4,-x+3/4
60 -y+1/4,-z+3/4,x+1/2
61 y+1/4,x+3/4,-z+1/2
62 -y,-x+1/2,-z+1/2
63 y+1/4,-x+1/2,z+3/4
64 -y,x+3/4,z+3/4
65 x+1/4,z+3/4,-y+1/2
66 -x,z+3/4,y+3/4
67 -x,-z+1/2,-y+1/2
68 x+1/4,-z+1/2,y+3/4
69 z+1/4,y+3/4,-x+1/2
70 z+1/4,-y+1/2,x+3/4
71 -z,y+3/4,x+3/4
72 -z,-y+1/2,-x+1/2
73 -x,-y+1/2,-z+1/2
74 x+1/4,y+3/4,-z+1/2
75 x+1/4,-y+1/2,z+3/4
76 -x,y+3/4,z+3/4
77 -z,-x+1/2,-y+1/2
78 -z,x+3/4,y+3/4
79 z+1/4,x+3/4,-y+1/2
80 z+1/4,-x+1/2,y+3/4
81 -y,-z+1/2,-x+1/2
82 y+1/4,-z+1/2,x+3/4
83 -y,z+3/4,x+3/4
84 y+1/4,z+3/4,-x+1/2
85 -y+1/4,-x+3/4,z+1/2
86 y,x+1/2,z+1/2
87 -y+1/4,x+1/2,-z+3/4
88 y,-x+3/4,-z+3/4
89 -x+1/4,-z+3/4,y+1/2
90 x,-z+3/4,-y+3/4
91 x,z+1/2,y+1/2
92 -x+1/4,z+1/2,-y+3/4
93 -z+1/4,-y+3/4,x+1/2
94 -z+1/4,y+1/2,-x+3/4
95 z,-y+3/4,-x+3/4
96 z,y+1/2,x+1/2
97 x+1/2,y,z+1/2
98 -x+3/4,-y+1/4,z+1/2
99 -x+3/4,y,-z+3/4
100 x+1/2,-y+1/4,-z+3/4
101 z+1/2,x,y+1/2
102 z+1/2,-x+1/4,-y+3/4
103 -z+3/4,-x+1/4,y+1/2
104 -z+3/4,x,-y+3/4
105 y+1/2,z,x+1/2
106 -y+3/4,z,-x+3/4
107 y+1/2,-z+1/4,-x+3/4
108 -y+3/4,-z+1/4,x+1/2
109 y+3/4,x+1/4,-z+1/2
110 -y+1/2,-x,-z+1/2
111 y+3/4,-x,z+3/4
112 -y+1/2,x+1/4,z+3/4
113 x+3/4,z+1/4,-y+1/2
114 -x+1/2,z+1/4,y+3/4
115 -x+1/2,-z,-y+1/2
116 x+3/4,-z,y+3/4
117 z+3/4,y+1/4,-x+1/2
118 z+3/4,-y,x+3/4
119 -z+1/2,y+1/4,x+3/4
120 -z+1/2,-y,-x+1/2
121 -x+1/2,-y,-z+1/2
122 x+3/4,y+1/4,-z+1/2
123 x+3/4,-y,z+3/4
124 -x+1/2,y+1/4,z+3/4
125 -z+1/2,-x,-y+1/2
126 -z+1/2,x+1/4,y+3/4
127 z+3/4,x+1/4,-y+1/2
128 z+3/4,-x,y+3/4
129 -y+1/2,-z,-x+1/2
130 y+3/4,-z,x+3/4
131 -y+1/2,z+1/4,x+3/4
132 y+3/4,z+1/4,-x+1/2
133 -y+3/4,-x+1/4,z+1/2
134 y+1/2,x,z+1/2
135 -y+3/4,x,-z+3/4
136 y+1/2,-x+1/4,-z+3/4
137 -x+3/4,-z+1/4,y+1/2
138 x+1/2,-z+1/4,-y+3/4
139 x+1/2,z,y+1/2
140 -x+3/4,z,-y+3/4
141 -z+3/4,-y+1/4,x+1/2
142 -z+3/4,y,-x+3/4
143 z+1/2,-y+1/4,-x+3/4
144 z+1/2,y,x+1/2
145 x+1/2,y+1/2,z
146 -x+3/4,-y+3/4,z
147 -x+3/4,y+1/2,-z+1/4
148 x+1/2,-y+3/4,-z+1/4
149 z+1/2,x+1/2,y
150 z+1/2,-x+3/4,-y+1/4
151 -z+3/4,-x+3/4,y
152 -z+3/4,x+1/2,-y+1/4
153 y+1/2,z+1/2,x
154 -y+3/4,z+1/2,-x+1/4
155 y+1/2,-z+3/4,-x+1/4
156 -y+3/4,-z+3/4,x
157 y+3/4,x+3/4,-z
158 -y+1/2,-x+1/2,-z
159 y+3/4,-x+1/2,z+1/4
160 -y+1/2,x+3/4,z+1/4
161 x+3/4,z+3/4,-y
162 -x+1/2,z+3/4,y+1/4
163 -x+1/2,-z+1/2,-y
164 x+3/4,-z+1/2,y+1/4
165 z+3/4,y+3/4,-x
166 z+3/4,-y+1/2,x+1/4
167 -z+1/2,y+3/4,x+1/4
168 -z+1/2,-y+1/2,-x
169 -x+1/2,-y+1/2,-z
170 x+3/4,y+3/4,-z
171 x+3/4,-y+1/2,z+1/4
172 -x+1/2,y+3/4,z+1/4
173 -z+1/2,-x+1/2,-y
174 -z+1/2,x+3/4,y+1/4
175 z+3/4,x+3/4,-y
176 z+3/4,-x+1/2,y+1/4
177 -y+1/2,-z+1/2,-x
178 y+3/4,-z+1/2,x+1/4
179 -y+1/2,z+3/4,x+1/4
180 y+3/4,z+3/4,-x
181 -y+3/4,-x+3/4,z
182 y+1/2,x+1/2,z
183 -y+3/4,x+1/2,-z+1/4
184 y+1/2,-x+3/4,-z+1/4
185 -x+3/4,-z+3/4,y
186 x+1/2,-z+3/4,-y+1/4
187 x+1/2,z+1/2,y
188 -x+3/4,z+1/2,-y+1/4
189 -z+3/4,-y+3/4,x
190 -z+3/4,y+1/2,-x+1/4
191 z+1/2,-y+3/4,-x+1/4
192 z+1/2,y+1/2,x

loop_
_atom_site_label
_atom_site_type_symbol
_atom_site_fract_x
_atom_site_fract_y
_atom_site_fract_z
_atom_site_adp_type
_atom_site_U_iso_or_equiv
_atom_site_site_symmetry_multiplicity
_atom_site_occupancy
_atom_site_calc_flag
_atom_site_refinement_flags
_atom_site_disorder_assembly
_atom_site_disorder_group
Eu1 Eu 0.125 0.125 0.125 Uani 0.00870(8) 8 0.938(5) d . . .
Cr1 Cr 0.5 0.5 0.5 Uani 0.00697(12) 16 1 d . . .
Al1 Al 0.05861(4) 0.05861(4) 0.32600(5) Uani 0.01114(17) 96 1 d . . .
Al2 Al 0.48756(7) 0.125 0.125 Uani 0.0088(2) 48 1 d . . .
Al3 Al 0 0 0 Uani 0.0225(3) 16 1 d . . .

loop_
_atom_site_aniso_label
_atom_site_aniso_type_symbol
_atom_site_aniso_U_11
_atom_site_aniso_U_22
_atom_site_aniso_U_33
_atom_site_aniso_U_12
_atom_site_aniso_U_13
_atom_site_aniso_U_23
Eu1 Eu 0.00871(15) 0.00871(15) 0.00871(15) 0 0 0
Cr1 Cr 0.0070(2) 0.0070(2) 0.0070(2) -0.00070(18) -0.00070(18) -0.00070(18)
Al1 Al 0.0123(3) 0.0123(3) 0.0089(4) -0.0034(3) -0.00033(18) -0.00033(18)
Al2 Al 0.0089(5) 0.0087(3) 0.0087(3) 0 0 -0.0027(4)
Al3 Al 0.0225(5) 0.0225(5) 0.0225(5) -0.0034(5) -0.0034(5) -0.0034(5)

loop_
_atom_type_symbol
_atom_type_scat_dispersion_real
_atom_type_scat_dispersion_imag
_atom_type_scat_source
Al 0.0645 0.0514 'International Tables Vol C tables 4.2.6.8 and 6.1.1.1'
Cr 0.3209 0.6236 'International Tables Vol C tables 4.2.6.8 and 6.1.1.1'
Eu -0.1578 3.6682 'International Tables Vol C tables 4.2.6.8 and 6.1.1.1'

loop_
_geom_angle_atom_site_label_1
_geom_angle_atom_site_label_2
_geom_angle_atom_site_label_3
_geom_angle_site_symmetry_1
_geom_angle_site_symmetry_2
_geom_angle_site_symmetry_3
_geom_angle
Al2 Eu1 Al2 49_544 . 50_654 145.173(15)
Al2 Eu1 Al2 49_544 . 51_645 145.173(15)
Al2 Eu1 Al2 49_544 . 52_555 50.076(16)
Al2 Eu1 Al2 49_544 . 53_544 50.814(15)
Al2 Eu1 Al2 49_544 . 54_555 95.138(15)
Al2 Eu1 Al2 49_544 . 55_654 116.918(14)
Al2 Eu1 Al2 49_544 . 56_645 95.138(15)
Al2 Eu1 Al2 49_544 . 57_544 50.814(15)
Al2 Eu1 Al2 49_544 . 58_645 116.918(14)
Al2 Eu1 Al2 49_544 . 59_555 95.138(15)
Al2 Eu1 Al2 49_544 . 60_654 95.138(15)
Al2 Eu1 Al3 49_544 . . 150.302(11)
Al2 Eu1 Al3 49_544 . 2_655 58.460(10)
Al2 Eu1 Al3 49_544 . 3_655 58.460(10)
Al2 Eu1 Al3 49_544 . 4_555 100.226(11)
Al2 Eu1 Al2 50_654 . 51_645 50.076(16)
Al2 Eu1 Al2 50_654 . 52_555 145.173(15)
Al2 Eu1 Al2 50_654 . 53_544 116.918(14)
Al2 Eu1 Al2 50_654 . 54_555 95.138(15)
Al2 Eu1 Al2 50_654 . 55_654 50.814(15)
Al2 Eu1 Al2 50_654 . 56_645 95.138(15)
Al2 Eu1 Al2 50_654 . 57_544 95.138(15)
Al2 Eu1 Al2 50_654 . 58_645 95.138(15)
Al2 Eu1 Al2 50_654 . 59_555 116.918(14)
Al2 Eu1 Al2 50_654 . 60_654 50.814(15)
Al2 Eu1 Al3 50_654 . . 58.460(10)
Al2 Eu1 Al3 50_654 . 2_655 150.302(11)
Al2 Eu1 Al3 50_654 . 3_655 100.226(11)
Al2 Eu1 Al3 50_654 . 4_555 58.460(10)
Al2 Eu1 Al2 51_645 . 52_555 145.173(15)
Al2 Eu1 Al2 51_645 . 53_544 95.138(15)
Al2 Eu1 Al2 51_645 . 54_555 116.918(14)
Al2 Eu1 Al2 51_645 . 55_654 95.138(15)
Al2 Eu1 Al2 51_645 . 56_645 50.814(15)
Al2 Eu1 Al2 51_645 . 57_544 116.918(14)
Al2 Eu1 Al2 51_645 . 58_645 50.814(15)
Al2 Eu1 Al2 51_645 . 59_555 95.138(15)
Al2 Eu1 Al2 51_645 . 60_654 95.138(15)
Al2 Eu1 Al3 51_645 . . 58.460(10)
Al2 Eu1 Al3 51_645 . 2_655 100.226(11)
Al2 Eu1 Al3 51_645 . 3_655 150.302(11)
Al2 Eu1 Al3 51_645 . 4_555 58.460(10)
Al2 Eu1 Al2 52_555 . 53_544 95.138(15)
Al2 Eu1 Al2 52_555 . 54_555 50.814(15)
Al2 Eu1 Al2 52_555 . 55_654 95.138(15)
Al2 Eu1 Al2 52_555 . 56_645 116.918(14)
Al2 Eu1 Al2 52_555 . 57_544 95.138(15)
Al2 Eu1 Al2 52_555 . 58_645 95.138(15)
Al2 Eu1 Al2 52_555 . 59_555 50.814(15)
Al2 Eu1 Al2 52_555 . 60_654 116.918(14)
Al2 Eu1 Al3 52_555 . . 100.226(11)
Al2 Eu1 Al3 52_555 . 2_655 58.460(10)
Al2 Eu1 Al3 52_555 . 3_655 58.460(10)
Al2 Eu1 Al3 52_555 . 4_555 150.302(11)
Al2 Eu1 Al2 53_544 . 54_555 145.173(15)
Al2 Eu1 Al2 53_544 . 55_654 145.173(15)
Al2 Eu1 Al2 53_544 . 56_645 50.076(16)
Al2 Eu1 Al2 53_544 . 57_544 50.814(15)
Al2 Eu1 Al2 53_544 . 58_645 95.138(15)
Al2 Eu1 Al2 53_544 . 59_555 116.918(14)
Al2 Eu1 Al2 53_544 . 60_654 95.138(15)
Al2 Eu1 Al3 53_544 . . 150.302(11)
Al2 Eu1 Al3 53_544 . 2_655 58.460(10)
Al2 Eu1 Al3 53_544 . 3_655 100.226(11)
Al2 Eu1 Al3 53_544 . 4_555 58.460(10)
Al2 Eu1 Al2 54_555 . 55_654 50.076(16)
Al2 Eu1 Al2 54_555 . 56_645 145.173(15)
Al2 Eu1 Al2 54_555 . 57_544 116.918(14)
Al2 Eu1 Al2 54_555 . 58_645 95.138(15)
Al2 Eu1 Al2 54_555 . 59_555 50.814(15)
Al2 Eu1 Al2 54_555 . 60_654 95.138(15)
Al2 Eu1 Al3 54_555 . . 58.460(10)
Al2 Eu1 Al3 54_555 . 2_655 100.226(11)
Al2 Eu1 Al3 54_555 . 3_655 58.460(10)
Al2 Eu1 Al3 54_555 . 4_555 150.302(11)
Al2 Eu1 Al2 55_654 . 56_645 145.173(15)
Al2 Eu1 Al2 55_654 . 57_544 95.138(15)
Al2 Eu1 Al2 55_654 . 58_645 116.918(14)
Al2 Eu1 Al2 55_654 . 59_555 95.138(15)
Al2 Eu1 Al2 55_654 . 60_654 50.814(15)
Al2 Eu1 Al3 55_654 . . 58.460(10)
Al2 Eu1 Al3 55_654 . 2_655 150.302(11)
Al2 Eu1 Al3 55_654 . 3_655 58.460(10)
Al2 Eu1 Al3 55_654 . 4_555 100.226(11)
Al2 Eu1 Al2 56_645 . 57_544 95.138(15)
Al2 Eu1 Al2 56_645 . 58_645 50.814(15)
Al2 Eu1 Al2 56_645 . 59_555 95.138(15)
Al2 Eu1 Al2 56_645 . 60_654 116.918(14)
Al2 Eu1 Al3 56_645 . . 100.226(11)
Al2 Eu1 Al3 56_645 . 2_655 58.460(10)
Al2 Eu1 Al3 56_645 . 3_655 150.302(11)
Al2 Eu1 Al3 56_645 . 4_555 58.460(10)
Al2 Eu1 Al2 57_544 . 58_645 145.173(15)
Al2 Eu1 Al2 57_544 . 59_555 145.173(15)
Al2 Eu1 Al2 57_544 . 60_654 50.076(16)
Al2 Eu1 Al3 57_544 . . 150.302(11)
Al2 Eu1 Al3 57_544 . 2_655 100.226(11)
Al2 Eu1 Al3 57_544 . 3_655 58.460(10)
Al2 Eu1 Al3 57_544 . 4_555 58.460(10)
Al2 Eu1 Al2 58_645 . 59_555 50.076(16)
Al2 Eu1 Al2 58_645 . 60_654 145.173(15)
Al2 Eu1 Al3 58_645 . . 58.460(10)
Al2 Eu1 Al3 58_645 . 2_655 58.460(10)
Al2 Eu1 Al3 58_645 . 3_655 150.302(11)
Al2 Eu1 Al3 58_645 . 4_555 100.226(11)
Al2 Eu1 Al2 59_555 . 60_654 145.173(15)
Al2 Eu1 Al3 59_555 . . 58.460(10)
Al2 Eu1 Al3 59_555 . 2_655 58.460(10)
Al2 Eu1 Al3 59_555 . 3_655 100.226(11)
Al2 Eu1 Al3 59_555 . 4_555 150.302(11)
Al2 Eu1 Al3 60_654 . . 100.226(11)
Al2 Eu1 Al3 60_654 . 2_655 150.302(11)
Al2 Eu1 Al3 60_654 . 3_655 58.460(10)
Al2 Eu1 Al3 60_654 . 4_555 58.460(10)
Al3 Eu1 Al3 . . 2_655 109.471(3)
Al3 Eu1 Al3 . . 3_655 109.471(3)
Al3 Eu1 Al3 . . 4_555 109.471(3)
Al3 Eu1 Al3 2_655 . 3_655 109.471(3)
Al3 Eu1 Al3 2_655 . 4_555 109.471(3)
Al3 Eu1 Al3 3_655 . 4_555 109.471(3)
Al1 Cr1 Al1 . . 149_455 66.51(3)
Al1 Cr1 Al1 . . 105_455 66.51(3)
Al1 Cr1 Al1 . . 158_556 113.49(3)
Al1 Cr1 Al1 . . 18_555 180
Al1 Cr1 Al1 . . 117_455 113.49(3)
Al1 Cr1 Al2 . . 4_566 60.50(3)
Al1 Cr1 Al2 . . 152_556 116.337(14)
Al1 Cr1 Al2 . . 108_565 116.337(14)
Al1 Cr1 Al2 . . 159_455 63.663(14)
Al1 Cr1 Al2 . . 18_555 119.50(3)
Al1 Cr1 Al2 . . 117_455 63.663(14)
Al1 Cr1 Al1 149_455 . 105_455 66.51(3)
Al1 Cr1 Al1 149_455 . 158_556 180
Al1 Cr1 Al1 149_455 . 18_555 113.49(3)
Al1 Cr1 Al1 149_455 . 117_455 113.49(3)
Al1 Cr1 Al2 149_455 . 4_566 116.337(14)
Al1 Cr1 Al2 149_455 . 152_556 60.50(3)
Al1 Cr1 Al2 149_455 . 108_565 116.337(14)
Al1 Cr1 Al2 149_455 . 159_455 119.50(3)
Al1 Cr1 Al2 149_455 . 18_555 63.663(14)
Al1 Cr1 Al2 149_455 . 117_455 63.663(14)
Al1 Cr1 Al1 105_455 . 158_556 113.49(3)
Al1 Cr1 Al1 105_455 . 18_555 113.49(3)
Al1 Cr1 Al1 105_455 . 117_455 180
Al1 Cr1 Al2 105_455 . 4_566 116.337(14)
Al1 Cr1 Al2 105_455 . 152_556 116.337(14)
Al1 Cr1 Al2 105_455 . 108_565 60.50(3)
Al1 Cr1 Al2 105_455 . 159_455 63.663(14)
Al1 Cr1 Al2 105_455 . 18_555 63.663(14)
Al1 Cr1 Al2 105_455 . 117_455 119.50(3)
Al1 Cr1 Al1 158_556 . 18_555 66.51(3)
Al1 Cr1 Al1 158_556 . 117_455 66.51(3)
Al1 Cr1 Al2 158_556 . 4_566 63.663(14)
Al1 Cr1 Al2 158_556 . 152_556 119.50(3)
Al1 Cr1 Al2 158_556 . 108_565 63.663(14)
Al1 Cr1 Al2 158_556 . 159_455 60.50(3)
Al1 Cr1 Al2 158_556 . 18_555 116.337(14)
Al1 Cr1 Al2 158_556 . 117_455 116.337(14)
Al1 Cr1 Al1 18_555 . 117_455 66.51(3)
Al1 Cr1 Al2 18_555 . 4_566 119.50(3)
Al1 Cr1 Al2 18_555 . 152_556 63.663(14)
Al1 Cr1 Al2 18_555 . 108_565 63.663(14)
Al1 Cr1 Al2 18_555 . 159_455 116.337(14)
Al1 Cr1 Al2 18_555 . 18_555 60.50(3)
Al1 Cr1 Al2 18_555 . 117_455 116.337(14)
Al1 Cr1 Al2 117_455 . 4_566 63.663(14)
Al1 Cr1 Al2 117_455 . 152_556 63.663(14)
Al1 Cr1 Al2 117_455 . 108_565 119.50(3)
Al1 Cr1 Al2 117_455 . 159_455 116.337(14)
Al1 Cr1 Al2 117_455 . 18_555 116.337(14)
Al1 Cr1 Al2 117_455 . 117_455 60.50(3)
Al2 Cr1 Al2 4_566 . 152_556 117.168(17)
Al2 Cr1 Al2 4_566 . 108_565 117.168(17)
Al2 Cr1 Al2 4_566 . 159_455 62.832(17)
Al2 Cr1 Al2 4_566 . 18_555 180
Al2 Cr1 Al2 4_566 . 117_455 62.832(17)
Al2 Cr1 Al2 152_556 . 108_565 117.168(17)
Al2 Cr1 Al2 152_556 . 159_455 180
Al2 Cr1 Al2 152_556 . 18_555 62.832(17)
Al2 Cr1 Al2 152_556 . 117_455 62.832(17)
Al2 Cr1 Al2 108_565 . 159_455 62.832(17)
Al2 Cr1 Al2 108_565 . 18_555 62.832(17)
Al2 Cr1 Al2 108_565 . 117_455 180
Al2 Cr1 Al2 159_455 . 18_555 117.168(17)
Al2 Cr1 Al2 159_455 . 117_455 117.168(17)
Al2 Cr1 Al2 18_555 . 117_455 117.168(17)
Cr1 Al1 Cr1 . . 4_566 171.95(5)
Cr1 Al1 Al1 . . 2_565 85.98(2)
Cr1 Al1 Al1 . . 149_455 56.743(14)
Cr1 Al1 Al1 . . 150_456 116.69(3)
Cr1 Al1 Al1 . . 105_455 56.743(14)
Cr1 Al1 Al1 . . 106_555 116.69(3)
Cr1 Al1 Al2 . . . 124.19(4)
Cr1 Al1 Al2 . . 4_566 63.862(18)
Cr1 Al1 Al2 . . 109_455 120.138(17)
Cr1 Al1 Al2 . . 159_455 62.034(16)
Cr1 Al1 Al2 . . 113_455 88.703(12)
Cr1 Al1 Al2 . . 164_455 88.703(12)
Cr1 Al1 Al2 . . 117_455 62.034(16)
Cr1 Al1 Al2 . . 166_455 120.138(17)
Cr1 Al1 Al1 4_566 . 2_565 85.98(2)
Cr1 Al1 Al1 4_566 . 149_455 116.69(3)
Cr1 Al1 Al1 4_566 . 150_456 56.743(14)
Cr1 Al1 Al1 4_566 . 105_455 116.69(3)
Cr1 Al1 Al1 4_566 . 106_555 56.743(14)
Cr1 Al1 Al2 4_566 . . 63.862(18)
Cr1 Al1 Al2 4_566 . 4_566 124.19(4)
Cr1 Al1 Al2 4_566 . 109_455 62.034(16)
Cr1 Al1 Al2 4_566 . 159_455 120.138(17)
Cr1 Al1 Al2 4_566 . 113_455 88.703(12)
Cr1 Al1 Al2 4_566 . 164_455 88.703(12)
Cr1 Al1 Al2 4_566 . 117_455 120.138(17)
Cr1 Al1 Al2 4_566 . 166_455 62.034(16)
Al1 Al1 Al1 2_565 . 149_455 45.00(2)
Al1 Al1 Al1 2_565 . 150_456 45.00(2)
Al1 Al1 Al1 2_565 . 105_455 45.00(2)
Al1 Al1 Al1 2_565 . 106_555 45.00(2)
Al1 Al1 Al2 2_565 . . 149.837(17)
Al1 Al1 Al2 2_565 . 4_566 149.837(17)
Al1 Al1 Al2 2_565 . 109_455 103.66(2)
Al1 Al1 Al2 2_565 . 159_455 103.66(2)
Al1 Al1 Al2 2_565 . 113_455 71.192(18)
Al1 Al1 Al2 2_565 . 164_455 71.192(18)
Al1 Al1 Al2 2_565 . 117_455 103.66(2)
Al1 Al1 Al2 2_565 . 166_455 103.66(2)
Al1 Al1 Al1 149_455 . 150_456 90.00(4)
Al1 Al1 Al1 149_455 . 105_455 60.00(2)
Al1 Al1 Al1 149_455 . 106_555 60.00(2)
Al1 Al1 Al2 149_455 . . 149.61(2)
Al1 Al1 Al2 149_455 . 4_566 111.11(2)
Al1 Al1 Al2 149_455 . 109_455 89.414(18)
Al1 Al1 Al2 149_455 . 159_455 110.13(2)
Al1 Al1 Al2 149_455 . 113_455 45.471(12)
Al1 Al1 Al2 149_455 . 164_455 104.20(3)
Al1 Al1 Al2 149_455 . 117_455 60.20(2)
Al1 Al1 Al2 149_455 . 166_455 146.18(4)
Al1 Al1 Al1 150_456 . 105_455 60.00(2)
Al1 Al1 Al1 150_456 . 106_555 60.00(2)
Al1 Al1 Al2 150_456 . . 111.11(2)
Al1 Al1 Al2 150_456 . 4_566 149.61(2)
Al1 Al1 Al2 150_456 . 109_455 110.13(2)
Al1 Al1 Al2 150_456 . 159_455 89.414(18)
Al1 Al1 Al2 150_456 . 113_455 104.20(3)
Al1 Al1 Al2 150_456 . 164_455 45.471(12)
Al1 Al1 Al2 150_456 . 117_455 146.18(4)
Al1 Al1 Al2 150_456 . 166_455 60.20(2)
Al1 Al1 Al1 105_455 . 106_555 90.00(4)
Al1 Al1 Al2 105_455 . . 149.61(2)
Al1 Al1 Al2 105_455 . 4_566 111.11(2)
Al1 Al1 Al2 105_455 . 109_455 146.18(4)
Al1 Al1 Al2 105_455 . 159_455 60.20(2)
Al1 Al1 Al2 105_455 . 113_455 104.20(3)
Al1 Al1 Al2 105_455 . 164_455 45.471(12)
Al1 Al1 Al2 105_455 . 117_455 110.13(2)
Al1 Al1 Al2 105_455 . 166_455 89.414(18)
Al1 Al1 Al2 106_555 . . 111.11(2)
Al1 Al1 Al2 106_555 . 4_566 149.61(2)
Al1 Al1 Al2 106_555 . 109_455 60.20(2)
Al1 Al1 Al2 106_555 . 159_455 146.18(4)
Al1 Al1 Al2 106_555 . 113_455 45.471(12)
Al1 Al1 Al2 106_555 . 164_455 104.20(3)
Al1 Al1 Al2 106_555 . 117_455 89.414(18)
Al1 Al1 Al2 106_555 . 166_455 110.13(2)
Al2 Al1 Al2 . . 4_566 60.33(3)
Al2 Al1 Al2 . . 109_455 63.34(2)
Al2 Al1 Al2 . . 159_455 92.32(3)
Al2 Al1 Al2 . . 113_455 106.186(19)
Al2 Al1 Al2 . . 164_455 106.186(19)
Al2 Al1 Al2 . . 117_455 92.32(3)
Al2 Al1 Al2 . . 166_455 63.34(2)
Al2 Al1 Al2 4_566 . 109_455 92.32(3)
Al2 Al1 Al2 4_566 . 159_455 63.34(2)
Al2 Al1 Al2 4_566 . 113_455 106.186(19)
Al2 Al1 Al2 4_566 . 164_455 106.186(19)
Al2 Al1 Al2 4_566 . 117_455 63.34(2)
Al2 Al1 Al2 4_566 . 166_455 92.32(3)
Al2 Al1 Al2 109_455 . 159_455 152.69(4)
Al2 Al1 Al2 109_455 . 113_455 43.944(17)
Al2 Al1 Al2 109_455 . 164_455 150.722(18)
Al2 Al1 Al2 109_455 . 117_455 58.25(2)
Al2 Al1 Al2 109_455 . 166_455 114.50(3)
Al2 Al1 Al2 159_455 . 113_455 150.722(18)
Al2 Al1 Al2 159_455 . 164_455 43.944(17)
Al2 Al1 Al2 159_455 . 117_455 114.50(3)
Al2 Al1 Al2 159_455 . 166_455 58.25(2)
Al2 Al1 Al2 113_455 . 164_455 142.38(3)
Al2 Al1 Al2 113_455 . 117_455 43.944(17)
Al2 Al1 Al2 113_455 . 166_455 150.722(18)
Al2 Al1 Al2 164_455 . 117_455 150.722(18)
Al2 Al1 Al2 164_455 . 166_455 43.944(17)
Al2 Al1 Al2 117_455 . 166_455 152.69(4)
Eu1 Al2 Cr1 49_555 . 4_566 179.57(2)
Eu1 Al2 Al1 49_555 . . 124.80(2)
Eu1 Al2 Al1 49_555 . 109_455 125.35(2)
Eu1 Al2 Al1 49_555 . 65_545 96.23(2)
Eu1 Al2 Al1 49_555 . 166_455 125.35(2)
Eu1 Al2 Al2 49_555 . 4_566 64.96(2)
Eu1 Al2 Al2 49_555 . 5_555 64.59(2)
Eu1 Al2 Al2 49_555 . 9_555 64.59(2)
Eu1 Al2 Al2 49_555 . 109_455 121.54(2)
Eu1 Al2 Al2 49_555 . 166_455 121.54(2)
Eu1 Al2 Al3 49_555 . 50_655 59.522(12)
Eu1 Al2 Al3 49_555 . 51_655 59.522(12)
Cr1 Al2 Al1 4_566 . . 55.634(19)
Cr1 Al2 Al1 4_566 . 109_455 54.303(13)
Cr1 Al2 Al1 4_566 . 65_545 83.34(2)
Cr1 Al2 Al1 4_566 . 166_455 54.303(13)
Cr1 Al2 Al2 4_566 . 4_566 115.47(3)
Cr1 Al2 Al2 4_566 . 5_555 115.05(2)
Cr1 Al2 Al2 4_566 . 9_555 115.05(2)
Cr1 Al2 Al2 4_566 . 109_455 58.584(19)
Cr1 Al2 Al2 4_566 . 166_455 58.584(19)
Cr1 Al2 Al3 4_566 . 50_655 120.60(2)
Cr1 Al2 Al3 4_566 . 51_655 120.60(2)
Al1 Al2 Al1 . . 109_455 101.59(3)
Al1 Al2 Al1 . . 65_545 138.97(3)
Al1 Al2 Al1 . . 166_455 101.59(3)
Al1 Al2 Al2 . . 4_566 59.84(2)
Al1 Al2 Al2 . . 5_555 149.61(3)
Al1 Al2 Al2 . . 9_555 149.61(3)
Al1 Al2 Al2 . . 109_455 60.442(19)
Al1 Al2 Al2 . . 166_455 60.442(19)
Al1 Al2 Al3 . . 50_655 94.966(19)
Al1 Al2 Al3 . . 51_655 94.966(19)
Al1 Al2 Al1 109_455 . 65_545 45.12(2)
Al1 Al2 Al1 109_455 . 166_455 59.60(3)
Al1 Al2 Al2 109_455 . 4_566 146.18(3)
Al1 Al2 Al2 109_455 . 5_555 90.59(3)
Al1 Al2 Al2 109_455 . 9_555 60.875(19)
Al1 Al2 Al2 109_455 . 109_455 56.22(3)
Al1 Al2 Al2 109_455 . 166_455 104.93(3)
Al1 Al2 Al3 109_455 . 50_655 149.72(3)
Al1 Al2 Al3 109_455 . 51_655 92.46(2)
Al1 Al2 Al1 65_545 . 166_455 45.12(2)
Al1 Al2 Al2 65_545 . 4_566 161.19(3)
Al1 Al2 Al2 65_545 . 5_555 45.471(18)
Al1 Al2 Al2 65_545 . 9_555 45.471(18)
Al1 Al2 Al2 65_545 . 109_455 100.32(2)
Al1 Al2 Al2 65_545 . 166_455 100.32(2)
Al1 Al2 Al3 65_545 . 50_655 107.498(19)
Al1 Al2 Al3 65_545 . 51_655 107.498(19)
Al1 Al2 Al2 166_455 . 4_566 146.18(3)
Al1 Al2 Al2 166_455 . 5_555 60.875(19)
Al1 Al2 Al2 166_455 . 9_555 90.59(3)
Al1 Al2 Al2 166_455 . 109_455 104.93(3)
Al1 Al2 Al2 166_455 . 166_455 56.22(3)
Al1 Al2 Al3 166_455 . 50_655 92.46(2)
Al1 Al2 Al3 166_455 . 51_655 149.72(3)
Al2 Al2 Al2 4_566 . 5_555 120.00(3)
Al2 Al2 Al2 4_566 . 9_555 120.00(3)
Al2 Al2 Al2 4_566 . 109_455 90.37(3)
Al2 Al2 Al2 4_566 . 166_455 90.37(3)
Al2 Al2 Al3 4_566 . 50_655 63.990(18)
Al2 Al2 Al3 4_566 . 51_655 63.990(18)
Al2 Al2 Al2 5_555 . 9_555 60.00(2)
Al2 Al2 Al2 5_555 . 109_455 144.31(3)
Al2 Al2 Al2 5_555 . 166_455 89.63(2)
Al2 Al2 Al3 5_555 . 50_655 63.605(18)
Al2 Al2 Al3 5_555 . 51_655 112.40(3)
Al2 Al2 Al2 9_555 . 109_455 89.63(2)
Al2 Al2 Al2 9_555 . 166_455 144.31(3)
Al2 Al2 Al3 9_555 . 50_655 112.40(3)
Al2 Al2 Al3 9_555 . 51_655 63.605(18)
Al2 Al2 Al2 109_455 . 166_455 109.89(3)
Al2 Al2 Al3 109_455 . 50_655 151.95(3)
Al2 Al2 Al3 109_455 . 51_655 62.017(18)
Al2 Al2 Al3 166_455 . 50_655 62.017(18)
Al2 Al2 Al3 166_455 . 51_655 151.95(3)
Al3 Al2 Al3 50_655 . 51_655 111.31(2)
Eu1 Al3 Eu1 . . 157_545 180
Eu1 Al3 Al2 . . 50_654 62.018(13)
Eu1 Al3 Al2 . . 51_645 62.018(13)
Eu1 Al3 Al2 . . 54_555 62.018(13)
Eu1 Al3 Al2 . . 55_654 62.018(13)
Eu1 Al3 Al2 . . 58_645 62.018(13)
Eu1 Al3 Al2 . . 59_555 62.018(13)
Eu1 Al3 Al2 . . 61_545 117.982(13)
Eu1 Al3 Al2 . . 64_644 117.982(13)
Eu1 Al3 Al2 . . 65_545 117.982(13)
Eu1 Al3 Al2 . . 68_554 117.982(13)
Eu1 Al3 Al2 . . 70_554 117.982(13)
Eu1 Al3 Al2 . . 71_644 117.982(13)
Eu1 Al3 Al2 157_545 . 50_654 117.982(13)
Eu1 Al3 Al2 157_545 . 51_645 117.982(13)
Eu1 Al3 Al2 157_545 . 54_555 117.982(13)
Eu1 Al3 Al2 157_545 . 55_654 117.982(13)
Eu1 Al3 Al2 157_545 . 58_645 117.982(13)
Eu1 Al3 Al2 157_545 . 59_555 117.982(13)
Eu1 Al3 Al2 157_545 . 61_545 62.018(13)
Eu1 Al3 Al2 157_545 . 64_644 62.018(13)
Eu1 Al3 Al2 157_545 . 65_545 62.018(13)
Eu1 Al3 Al2 157_545 . 68_554 62.018(13)
Eu1 Al3 Al2 157_545 . 70_554 62.018(13)
Eu1 Al3 Al2 157_545 . 71_644 62.018(13)
Al2 Al3 Al2 50_654 . 51_645 52.020(15)
Al2 Al3 Al2 50_654 . 54_555 99.775(17)
Al2 Al3 Al2 50_654 . 55_654 52.791(17)
Al2 Al3 Al2 50_654 . 58_645 99.775(17)
Al2 Al3 Al2 50_654 . 59_555 124.034(19)
Al2 Al3 Al2 50_654 . 61_545 127.209(17)
Al2 Al3 Al2 50_654 . 64_644 80.225(17)
Al2 Al3 Al2 50_654 . 65_545 180
Al2 Al3 Al2 50_654 . 68_554 127.980(15)
Al2 Al3 Al2 50_654 . 70_554 80.225(17)
Al2 Al3 Al2 50_654 . 71_644 55.966(19)
Al2 Al3 Al2 51_645 . 54_555 124.034(19)
Al2 Al3 Al2 51_645 . 55_654 99.775(17)
Al2 Al3 Al2 51_645 . 58_645 52.791(17)
Al2 Al3 Al2 51_645 . 59_555 99.775(17)
Al2 Al3 Al2 51_645 . 61_545 80.225(17)
Al2 Al3 Al2 51_645 . 64_644 55.966(19)
Al2 Al3 Al2 51_645 . 65_545 127.980(15)
Al2 Al3 Al2 51_645 . 68_554 180
Al2 Al3 Al2 51_645 . 70_554 127.209(17)
Al2 Al3 Al2 51_645 . 71_644 80.225(17)
Al2 Al3 Al2 54_555 . 55_654 52.020(15)
Al2 Al3 Al2 54_555 . 58_645 99.775(17)
Al2 Al3 Al2 54_555 . 59_555 52.791(17)
Al2 Al3 Al2 54_555 . 61_545 127.980(15)
Al2 Al3 Al2 54_555 . 64_644 180
Al2 Al3 Al2 54_555 . 65_545 80.225(17)
Al2 Al3 Al2 54_555 . 68_554 55.966(19)
Al2 Al3 Al2 54_555 . 70_554 80.225(17)
Al2 Al3 Al2 54_555 . 71_644 127.209(17)
Al2 Al3 Al2 55_654 . 58_645 124.034(19)
Al2 Al3 Al2 55_654 . 59_555 99.775(17)
Al2 Al3 Al2 55_654 . 61_545 180
Al2 Al3 Al2 55_654 . 64_644 127.980(15)
Al2 Al3 Al2 55_654 . 65_545 127.209(17)
Al2 Al3 Al2 55_654 . 68_554 80.225(17)
Al2 Al3 Al2 55_654 . 70_554 55.966(19)
Al2 Al3 Al2 55_654 . 71_644 80.225(17)
Al2 Al3 Al2 58_645 . 59_555 52.020(15)
Al2 Al3 Al2 58_645 . 61_545 55.966(19)
Al2 Al3 Al2 58_645 . 64_644 80.225(17)
Al2 Al3 Al2 58_645 . 65_545 80.225(17)
Al2 Al3 Al2 58_645 . 68_554 127.209(17)
Al2 Al3 Al2 58_645 . 70_554 180
Al2 Al3 Al2 58_645 . 71_644 127.980(15)
Al2 Al3 Al2 59_555 . 61_545 80.225(17)
Al2 Al3 Al2 59_555 . 64_644 127.209(17)
Al2 Al3 Al2 59_555 . 65_545 55.966(19)
Al2 Al3 Al2 59_555 . 68_554 80.225(17)
Al2 Al3 Al2 59_555 . 70_554 127.980(15)
Al2 Al3 Al2 59_555 . 71_644 180
Al2 Al3 Al2 61_545 . 64_644 52.020(15)
Al2 Al3 Al2 61_545 . 65_545 52.791(17)
Al2 Al3 Al2 61_545 . 68_554 99.775(17)
Al2 Al3 Al2 61_545 . 70_554 124.034(19)
Al2 Al3 Al2 61_545 . 71_644 99.775(17)
Al2 Al3 Al2 64_644 . 65_545 99.775(17)
Al2 Al3 Al2 64_644 . 68_554 124.034(19)
Al2 Al3 Al2 64_644 . 70_554 99.775(17)
Al2 Al3 Al2 64_644 . 71_644 52.791(17)
Al2 Al3 Al2 65_545 . 68_554 52.020(15)
Al2 Al3 Al2 65_545 . 70_554 99.775(17)
Al2 Al3 Al2 65_545 . 71_644 124.034(19)
Al2 Al3 Al2 68_554 . 70_554 52.791(17)
Al2 Al3 Al2 68_554 . 71_644 99.775(17)
Al2 Al3 Al2 70_554 . 71_644 52.020(15)

loop_
_geom_bond_atom_site_label_1
_geom_bond_atom_site_label_2
_geom_bond_site_symmetry_1
_geom_bond_site_symmetry_2
_geom_bond_distance
Eu1 Al2 . 49_544 3.2222(8)
Eu1 Al2 . 50_654 3.2222(8)
Eu1 Al2 . 51_645 3.2222(8)
Eu1 Al2 . 52_555 3.2222(8)
Eu1 Al2 . 53_544 3.2222(8)
Eu1 Al2 . 54_555 3.2222(8)
Eu1 Al2 . 55_654 3.2222(8)
Eu1 Al2 . 56_645 3.2222(8)
Eu1 Al2 . 57_544 3.2222(8)
Eu1 Al2 . 58_645 3.2222(8)
Eu1 Al2 . 59_555 3.2222(8)
Eu1 Al2 . 60_654 3.2222(8)
Eu1 Al3 . . 3.14465(18)
Eu1 Al3 . 2_655 3.14465(18)
Eu1 Al3 . 3_655 3.14465(18)
Eu1 Al3 . 4_555 3.14465(18)
Cr1 Al1 . . 2.57394(19)
Cr1 Al1 . 149_455 2.57394(19)
Cr1 Al1 . 105_455 2.57394(19)
Cr1 Al1 . 158_556 2.57394(19)
Cr1 Al1 . 18_555 2.57394(19)
Cr1 Al1 . 117_455 2.57394(19)
Cr1 Al2 . 4_566 2.7993(8)
Cr1 Al2 . 152_556 2.7993(8)
Cr1 Al2 . 108_565 2.7993(8)
Cr1 Al2 . 159_455 2.7993(8)
Cr1 Al2 . 18_555 2.7993(8)
Cr1 Al2 . 117_455 2.7993(8)
Al1 Al1 . 2_565 3.9924(15)
Al1 Al1 . 149_455 2.8231(11)
Al1 Al1 . 150_456 2.8231(11)
Al1 Al1 . 105_455 2.8231(11)
Al1 Al1 . 106_555 2.8231(11)
Al1 Al2 . . 2.7141(12)
Al1 Al2 . 4_566 2.7141(12)
Al1 Al2 . 109_455 2.8405(7)
Al1 Al2 . 159_455 2.8405(7)
Al1 Al2 . 113_455 3.9842(7)
Al1 Al2 . 164_455 3.9842(7)
Al1 Al2 . 117_455 2.8405(7)
Al1 Al2 . 166_455 2.8405(7)
Al2 Al2 . 4_566 2.7274(8)
Al2 Al2 . 5_555 2.7650(10)
Al2 Al2 . 9_555 2.7650(10)
Al2 Al2 . 109_455 2.9183(9)
Al2 Al2 . 166_455 2.9183(9)
Al2 Al3 . 50_655 3.1098(6)
Al2 Al3 . 51_655 3.1098(6)
